data_7208516
loop_
_publ_author_name
'Aaker\"oy, Christer B.'
'Chopade, Prashant D.'
'Ganser, Claudia'
'Rajbanshi, Arbin'
'Desper, John'

_publ_section_title
;
 Exploring the structural landscape of 2-aminopyrazines via
 co-crystallizations
;
_journal_issue 18
_journal_name_full CrystEngComm
_journal_page_first 5845
_journal_paper_doi 10.1039/c2ce25516b
_journal_volume 14
_journal_year 2012
_chemical_formula_moiety
;
(C4 H5 N3)2 (C4 H6 O4)
;
_chemical_formula_sum 'C12 H16 N6 O4'
_chemical_formula_weight 308.31
_chemical_name_systematic
;
D3 2-aminopyrazine, HOOC-(CH2)2-COOH
;
_space_group_IT_number 14
_symmetry_cell_setting monoclinic
_symmetry_space_group_name_Hall '-P 2ybc'
_symmetry_space_group_name_H-M 'P 1 21/c 1'
_atom_sites_solution_hydrogens geom
_atom_sites_solution_primary direct
_atom_sites_solution_secondary difmap
_audit_creation_method SHELXL-97
_cell_angle_alpha 90.00
_cell_angle_beta 104.487(10)
_cell_angle_gamma 90.00
_cell_formula_units_Z 2
_cell_length_a 5.3982(9)
_cell_length_b 19.505(3)
_cell_length_c 6.9524(12)
_cell_measurement_reflns_used 2227
_cell_measurement_temperature 120(2)
_cell_measurement_theta_max 30.32
_cell_measurement_theta_min 3.20
_cell_volume 708.8(2)
_computing_cell_refinement 'Bruker SAINT'
_computing_data_collection 'Bruker APEX2'
_computing_data_reduction 'Bruker SAINT'
_computing_molecular_graphics 'Bruker SHELXTL'
_computing_publication_material 'Bruker SHELXTL'
_computing_structure_refinement 'SHELXL-97 (Sheldrick, 1997)'
_computing_structure_solution 'SHELXS-97 (Sheldrick, 1990)'
_diffrn_ambient_temperature 120(2)
_diffrn_measured_fraction_theta_full 0.995
_diffrn_measured_fraction_theta_max 0.995
_diffrn_measurement_device_type 'Bruker APEX-II CCD'
_diffrn_measurement_method '\f and \w scans'
_diffrn_radiation_monochromator graphite
_diffrn_radiation_source 'fine-focus sealed tube'
_diffrn_radiation_type MoK\a
_diffrn_radiation_wavelength 0.71073
_diffrn_reflns_av_R_equivalents 0.1043
_diffrn_reflns_av_sigmaI/netI 0.0977
_diffrn_reflns_limit_h_max 7
_diffrn_reflns_limit_h_min -6
_diffrn_reflns_limit_k_max 25
_diffrn_reflns_limit_k_min -27
_diffrn_reflns_limit_l_max 9
_diffrn_reflns_limit_l_min -8
_diffrn_reflns_number 12115
_diffrn_reflns_theta_full 30.50
_diffrn_reflns_theta_max 30.50
_diffrn_reflns_theta_min 2.09
_diffrn_standards_number 0
_exptl_absorpt_coefficient_mu 0.112
_exptl_absorpt_correction_type none
_exptl_crystal_colour colourless
_exptl_crystal_density_diffrn 1.445
_exptl_crystal_density_method 'not measured'
_exptl_crystal_description prism
_exptl_crystal_F_000 324
_exptl_crystal_size_max 0.26
_exptl_crystal_size_mid 0.20
_exptl_crystal_size_min 0.14
_refine_diff_density_max 0.736
_refine_diff_density_min -0.433
_refine_diff_density_rms 0.157
_refine_ls_extinction_method none
_refine_ls_goodness_of_fit_ref 1.486
_refine_ls_hydrogen_treatment mixed
_refine_ls_matrix_type full
_refine_ls_number_parameters 109
_refine_ls_number_reflns 2141
_refine_ls_number_restraints 0
_refine_ls_restrained_S_all 1.486
_refine_ls_R_factor_all 0.2198
_refine_ls_R_factor_gt 0.1548
_refine_ls_shift/su_max 0.000
_refine_ls_shift/su_mean 0.000
_refine_ls_structure_factor_coef Fsqd
_refine_ls_weighting_details 'calc w=1/[\s^2^(Fo^2^)+(0.1000P)^2^+0.0000P] where P=(Fo^2^+2Fc^2^)/3'
_refine_ls_weighting_scheme calc
_refine_ls_wR_factor_gt 0.2756
_refine_ls_wR_factor_ref 0.2946
_reflns_number_gt 1230
_reflns_number_total 2141
_reflns_threshold_expression >2sigma(I)
_cod_data_source_file c2ce25516b.txt
_cod_data_source_block B1.A23
_cod_depositor_comments
;
The following automatic conversions were performed:

'_symmetry_cell_setting' value 'Monoclinic' changed to 'monoclinic'
according to /home/saulius/struct/CIF-dictionaries/cif_core.dic
dictionary named 'cif_core.dic' version 2.4.1 from 2010-06-29.

Automatic conversion script
Id: cif_fix_values 1891 2012-01-12 08:04:46Z andrius 
;
_cod_original_sg_symbol_H-M P2(1)/c
_cod_database_code 7208516

loop_
_symmetry_equiv_pos_as_xyz
'x, y, z'
'-x, y+1/2, -z+1/2'
'-x, -y, -z'
'x, -y-1/2, z-1/2'

loop_
_atom_site_label
_atom_site_type_symbol
_atom_site_fract_x
_atom_site_fract_y
_atom_site_fract_z
_atom_site_U_iso_or_equiv
_atom_site_adp_type
_atom_site_occupancy
_atom_site_symmetry_multiplicity
_atom_site_calc_flag
_atom_site_refinement_flags
N11 N 0.6018(5) 0.08821(14) 0.5302(4) 0.0266(8) Uani 1 1 d .
C12 C 0.3657(7) 0.10545(18) 0.4255(5) 0.0242(8) Uani 1 1 d .
N12 N 0.1922(6) 0.05547(16) 0.3647(5) 0.0336(9) Uani 1 1 d .
H12A H 0.242(8) 0.015(2) 0.390(6) 0.040 Uiso 1 1 d .
H12B H 0.050(8) 0.066(2) 0.281(6) 0.040 Uiso 1 1 d .
C13 C 0.3022(7) 0.17506(18) 0.3816(5) 0.0282(9) Uani 1 1 d .
H13 H 0.1352 0.1862 0.3054 0.034 Uiso 1 1 calc R
N14 N 0.4678(6) 0.22473(15) 0.4432(5) 0.0289(8) Uani 1 1 d .
C15 C 0.7044(7) 0.20699(19) 0.5484(6) 0.0318(9) Uani 1 1 d .
H15 H 0.8293 0.2416 0.5939 0.038 Uiso 1 1 calc R
C16 C 0.7665(7) 0.13972(18) 0.5904(6) 0.0298(9) Uani 1 1 d .
H16 H 0.9345 0.1291 0.6658 0.036 Uiso 1 1 calc R
C21 C 0.5094(7) 0.40106(17) 0.4812(5) 0.0256(9) Uani 1 1 d .
O21 O 0.3398(5) 0.35538(12) 0.3892(4) 0.0312(7) Uani 1 1 d .
H21 H 0.405(8) 0.311(2) 0.419(6) 0.037 Uiso 1 1 d .
O22 O 0.7205(5) 0.38601(12) 0.5842(4) 0.0321(7) Uani 1 1 d .
C22 C 0.4110(7) 0.47338(17) 0.4401(5) 0.0254(9) Uani 1 1 d .
H22A H 0.2420 0.4770 0.4709 0.031 Uiso 1 1 calc R
H22B H 0.3865 0.4833 0.2969 0.031 Uiso 1 1 calc R

loop_
_atom_site_aniso_label
_atom_site_aniso_U_11
_atom_site_aniso_U_22
_atom_site_aniso_U_33
_atom_site_aniso_U_23
_atom_site_aniso_U_13
_atom_site_aniso_U_12
N11 0.0160(16) 0.0207(15) 0.0358(18) -0.0001(13) -0.0070(13) 0.0015(12)
C12 0.0165(18) 0.0234(18) 0.0281(18) -0.0022(14) -0.0030(15) 0.0002(14)
N12 0.0184(17) 0.0171(15) 0.052(2) 0.0036(14) -0.0156(15) 0.0037(14)
C13 0.0190(19) 0.0224(18) 0.035(2) 0.0015(15) -0.0083(16) 0.0018(15)
N14 0.0227(17) 0.0206(15) 0.0370(18) 0.0001(13) -0.0045(14) -0.0010(13)
C15 0.0189(19) 0.0246(18) 0.043(2) -0.0022(17) -0.0086(17) -0.0025(16)
C16 0.018(2) 0.0258(18) 0.038(2) 0.0003(16) -0.0076(16) 0.0033(15)
C21 0.020(2) 0.0237(18) 0.0285(19) 0.0002(15) -0.0021(16) -0.0002(15)
O21 0.0219(15) 0.0157(12) 0.0452(16) -0.0007(11) -0.0118(12) -0.0014(11)
O22 0.0185(13) 0.0202(13) 0.0459(16) -0.0019(11) -0.0136(12) 0.0023(11)
C22 0.0176(18) 0.0193(16) 0.0328(19) -0.0006(15) -0.0061(15) 0.0018(15)

loop_
_atom_type_symbol
_atom_type_description
_atom_type_scat_dispersion_real
_atom_type_scat_dispersion_imag
_atom_type_scat_source
C C 0.0033 0.0016 'International Tables Vol C Tables 4.2.6.8 and 6.1.1.4'
H H 0.0000 0.0000 'International Tables Vol C Tables 4.2.6.8 and 6.1.1.4'
N N 0.0061 0.0033 'International Tables Vol C Tables 4.2.6.8 and 6.1.1.4'
O O 0.0106 0.0060 'International Tables Vol C Tables 4.2.6.8 and 6.1.1.4'

loop_
_geom_angle_atom_site_label_1
_geom_angle_atom_site_label_2
_geom_angle_atom_site_label_3
_geom_angle
_geom_angle_site_symmetry_1
_geom_angle_site_symmetry_3
C16 N11 C12 116.6(3) . .
N11 C12 N12 118.7(3) . .
N11 C12 C13 120.2(3) . .
N12 C12 C13 121.1(3) . .
C12 N12 H12A 117(3) . .
C12 N12 H12B 118(3) . .
H12A N12 H12B 123(4) . .
N14 C13 C12 121.9(3) . .
N14 C13 H13 119.1 . .
C12 C13 H13 119.1 . .
C13 N14 C15 117.5(3) . .
N14 C15 C16 120.7(3) . .
N14 C15 H15 119.7 . .
C16 C15 H15 119.7 . .
N11 C16 C15 123.1(3) . .
N11 C16 H16 118.5 . .
C15 C16 H16 118.5 . .
O22 C21 O21 123.6(3) . .
O22 C21 C22 124.7(3) . .
O21 C21 C22 111.7(3) . .
C21 O21 H21 110(3) . .
C21 C22 C22 113.1(4) . 3_666
C21 C22 H22A 109.0 . .
C22 C22 H22A 109.0 3_666 .
C21 C22 H22B 109.0 . .
C22 C22 H22B 109.0 3_666 .
H22A C22 H22B 107.8 . .

loop_
_geom_bond_atom_site_label_1
_geom_bond_atom_site_label_2
_geom_bond_distance
_geom_bond_site_symmetry_2
N11 C16 1.337(5) .
N11 C12 1.343(5) .
C12 N12 1.345(5) .
C12 C13 1.415(5) .
N12 H12A 0.85(5) .
N12 H12B 0.86(4) .
C13 N14 1.315(5) .
C13 H13 0.9500 .
N14 C15 1.349(5) .
C15 C16 1.367(5) .
C15 H15 0.9500 .
C16 H16 0.9500 .
C21 O22 1.220(4) .
C21 O21 1.322(4) .
C21 C22 1.509(5) .
O21 H21 0.93(4) .
C22 C22 1.515(7) 3_666
C22 H22A 0.9900 .
C22 H22B 0.9900 .

loop_
_geom_hbond_atom_site_label_D
_geom_hbond_atom_site_label_H
_geom_hbond_atom_site_label_A
_geom_hbond_distance_DH
_geom_hbond_distance_HA
_geom_hbond_distance_DA
_geom_hbond_angle_DHA
_geom_hbond_site_symmetry_A
O21 H21 N14 0.93(4) 1.72(4) 2.643(4) 168(4) .
N12 H12A N11 0.85(5) 2.19(5) 3.036(4) 176(4) 3_656
N12 H12B O22 0.86(4) 2.17(5) 3.018(4) 168(4) 4_465

loop_
_geom_torsion_atom_site_label_1
_geom_torsion_atom_site_label_2
_geom_torsion_atom_site_label_3
_geom_torsion_atom_site_label_4
_geom_torsion
_geom_torsion_site_symmetry_4
C16 N11 C12 N12 -178.9(3) .
C16 N11 C12 C13 0.9(5) .
N11 C12 C13 N14 -1.1(6) .
N12 C12 C13 N14 178.6(4) .
C12 C13 N14 C15 1.0(6) .
C13 N14 C15 C16 -0.7(6) .
C12 N11 C16 C15 -0.6(6) .
N14 C15 C16 N11 0.5(6) .
O22 C21 C22 C22 -6.8(6) 3_666
O21 C21 C22 C22 174.0(4) 3_666
